data_7232450
loop_
_publ_author_name
'Yao, Xiao-Qiang'
'Xiao, Guo-Bin'
'Xie, Hua'
'Qin, Dong-Dong'
'Ma, Heng-Chang'
'Liu, Jia-Cheng'
'Yan, Pen-Ji'

_publ_section_title
;
 Two triphenylamine-based luminescent metal--organic frameworks as a
 dual-functional sensor for the detection of nitroaromatic compounds and
 ofloxacin antibiotic
;
_journal_issue 15
_journal_name_full CrystEngComm
_journal_page_first 2559
_journal_paper_doi 10.1039/C8CE02122H
_journal_volume 21
_journal_year 2019
_chemical_formula_sum 'C34 H31 N7 O7 Zn'
_chemical_formula_weight 715.03
_space_group_IT_number 14
_space_group_name_Hall '-P 2ybc'
_space_group_name_H-M_alt 'P 1 21/c 1'
_symmetry_space_group_name_Hall '-P 2ybc'
_symmetry_space_group_name_H-M 'P 1 21/c 1'
_atom_sites_solution_hydrogens geom
_atom_sites_solution_primary direct
_atom_sites_solution_secondary difmap
_audit_creation_method SHELXL-97
_audit_update_record
;
2018-08-17 deposited with the CCDC.
2019-02-08 downloaded from the CCDC.
;
_cell_angle_alpha 90.00
_cell_angle_beta 102.632(7)
_cell_angle_gamma 90.00
_cell_formula_units_Z 4
_cell_length_a 10.772(5)
_cell_length_b 30.453(14)
_cell_length_c 10.404(5)
_cell_measurement_temperature 293(2)
_cell_volume 3330(3)
_computing_structure_refinement 'SHELXL-97 (Sheldrick, 1997)'
_computing_structure_solution 'SHELXS-97 (Sheldrick, 1990)'
_diffrn_ambient_temperature 293(2)
_diffrn_measured_fraction_theta_full 0.996
_diffrn_measured_fraction_theta_max 0.996
_diffrn_radiation_monochromator graphite
_diffrn_radiation_source 'fine-focus sealed tube'
_diffrn_radiation_type MoK\a
_diffrn_radiation_wavelength 0.71073
_diffrn_reflns_av_R_equivalents 0.0989
_diffrn_reflns_av_sigmaI/netI 0.1070
_diffrn_reflns_limit_h_max 12
_diffrn_reflns_limit_h_min -10
_diffrn_reflns_limit_k_max 31
_diffrn_reflns_limit_k_min -36
_diffrn_reflns_limit_l_max 12
_diffrn_reflns_limit_l_min -12
_diffrn_reflns_number 16545
_diffrn_reflns_theta_full 25.00
_diffrn_reflns_theta_max 25.00
_diffrn_reflns_theta_min 2.05
_exptl_absorpt_coefficient_mu 0.797
_exptl_absorpt_correction_T_max 0.8569
_exptl_absorpt_correction_T_min 0.8318
_exptl_crystal_density_diffrn 1.426
_exptl_crystal_density_method 'not measured'
_exptl_crystal_F_000 1480
_exptl_crystal_size_max 0.24
_exptl_crystal_size_mid 0.22
_exptl_crystal_size_min 0.20
_refine_diff_density_max 1.024
_refine_diff_density_min -0.448
_refine_diff_density_rms 0.077
_refine_ls_extinction_method none
_refine_ls_goodness_of_fit_ref 1.014
_refine_ls_hydrogen_treatment mixed
_refine_ls_matrix_type full
_refine_ls_number_parameters 442
_refine_ls_number_reflns 5850
_refine_ls_number_restraints 720
_refine_ls_restrained_S_all 1.012
_refine_ls_R_factor_all 0.1108
_refine_ls_R_factor_gt 0.0710
_refine_ls_shift/su_max 0.001
_refine_ls_shift/su_mean 0.000
_refine_ls_structure_factor_coef Fsqd
_refine_ls_weighting_details 'calc w=1/[\s^2^(Fo^2^)+(0.0631P)^2^+0.0000P] where P=(Fo^2^+2Fc^2^)/3'
_refine_ls_weighting_scheme calc
_refine_ls_wR_factor_gt 0.1545
_refine_ls_wR_factor_ref 0.1646
_reflns_number_gt 3384
_reflns_number_total 5850
_reflns_threshold_expression >2sigma(I)
_cod_data_source_file c8ce02122h2.cif
_cod_data_source_block yao_CCDC1
_cod_depositor_comments 'Adding full bibliography for 7232449--7232450.cif.'
_cod_database_code 7232450

loop_
_symmetry_equiv_pos_as_xyz
'x, y, z'
'-x, y+1/2, -z+1/2'
'-x, -y, -z'
'x, -y-1/2, z-1/2'

loop_
_atom_site_label
_atom_site_type_symbol
_atom_site_fract_x
_atom_site_fract_y
_atom_site_fract_z
_atom_site_U_iso_or_equiv
_atom_site_adp_type
_atom_site_occupancy
_atom_site_symmetry_multiplicity
_atom_site_calc_flag
_atom_site_refinement_flags
C1 C 0.6295(5) 0.96895(17) 0.9123(5) 0.0526(14) Uani 1 1 d U
H1 H 0.5625 0.9858 0.9286 0.063 Uiso 1 1 calc R
C2 C 0.6223(5) 0.92648(17) 0.8814(5) 0.0492(13) Uani 1 1 d U
H2 H 0.5509 0.9086 0.8711 0.059 Uiso 1 1 calc R
C3 C 0.8149(4) 0.95036(15) 0.8881(5) 0.0422(12) Uani 1 1 d U
H3 H 0.8999 0.9512 0.8827 0.051 Uiso 1 1 calc R
C4 C 0.5634(5) 1.10149(16) 0.8482(5) 0.0497(13) Uani 1 1 d U
H4 H 0.5554 1.1055 0.9347 0.060 Uiso 1 1 calc R
C5 C 0.5229(8) 1.1043(3) 0.6368(7) 0.131(3) Uani 1 1 d U
H5 H 0.4854 1.1095 0.5488 0.157 Uiso 1 1 calc R
C6 C 0.6294(7) 1.0803(3) 0.6859(8) 0.118(3) Uani 1 1 d U
H6 H 0.6793 1.0670 0.6345 0.141 Uiso 1 1 calc R
C7 C 1.3956(6) 0.7455(2) 0.4913(7) 0.089(2) Uani 1 1 d U
H7 H 1.4143 0.7733 0.5278 0.107 Uiso 1 1 calc R
C8 C 1.4549(7) 0.7238(3) 0.4076(8) 0.096(2) Uani 1 1 d U
H8 H 1.5233 0.7352 0.3773 0.116 Uiso 1 1 calc R
C9 C 1.3111(6) 0.6816(2) 0.4355(6) 0.0728(17) Uani 1 1 d U
H9 H 1.2568 0.6576 0.4291 0.087 Uiso 1 1 calc R
C10 C 1.2057(5) 0.72544(17) 0.5816(6) 0.0513(13) Uani 1 1 d U
C11 C 1.1644(5) 0.69219(18) 0.6511(5) 0.0539(14) Uani 1 1 d U
H11 H 1.2053 0.6651 0.6595 0.065 Uiso 1 1 calc R
C12 C 1.0621(5) 0.69902(16) 0.7082(5) 0.0495(13) Uani 1 1 d U
H12 H 1.0346 0.6765 0.7555 0.059 Uiso 1 1 calc R
C13 C 0.9997(4) 0.73932(16) 0.6958(5) 0.0444(12) Uani 1 1 d U
C14 C 1.0442(5) 0.77231(16) 0.6293(5) 0.0482(12) Uani 1 1 d U
H14 H 1.0049 0.7997 0.6224 0.058 Uiso 1 1 calc R
C15 C 1.1475(5) 0.76546(18) 0.5717(5) 0.0558(14) Uani 1 1 d U
H15 H 1.1770 0.7882 0.5265 0.067 Uiso 1 1 calc R
C16 C 0.8026(5) 0.71117(15) 0.7513(5) 0.0443(12) Uani 1 1 d U
C17 C 0.7584(5) 0.68538(17) 0.6446(5) 0.0570(14) Uani 1 1 d U
H17 H 0.7906 0.6889 0.5693 0.068 Uiso 1 1 calc R
C18 C 0.6674(5) 0.65428(18) 0.6466(6) 0.0615(15) Uani 1 1 d U
H18 H 0.6390 0.6365 0.5733 0.074 Uiso 1 1 calc R
C19 C 0.6173(5) 0.64912(15) 0.7571(5) 0.0481(13) Uani 1 1 d U
C20 C 0.6638(5) 0.67352(17) 0.8670(5) 0.0557(14) Uani 1 1 d U
H20 H 0.6327 0.6697 0.9429 0.067 Uiso 1 1 calc R
C21 C 0.7580(5) 0.70402(17) 0.8637(6) 0.0564(14) Uani 1 1 d U
H21 H 0.7921 0.7201 0.9392 0.068 Uiso 1 1 calc R
C22 C 0.8535(4) 0.78825(15) 0.7796(5) 0.0411(11) Uani 1 1 d U
C23 C 0.9393(4) 0.81659(15) 0.8551(5) 0.0435(12) Uani 1 1 d U
H23 H 1.0230 0.8076 0.8856 0.052 Uiso 1 1 calc R
C24 C 0.9036(4) 0.85761(15) 0.8861(5) 0.0413(12) Uani 1 1 d U
H24 H 0.9617 0.8760 0.9399 0.050 Uiso 1 1 calc R
C25 C 0.7802(4) 0.87152(14) 0.8365(5) 0.0379(11) Uani 1 1 d U
C26 C 0.6948(5) 0.84407(16) 0.7611(5) 0.0497(13) Uani 1 1 d U
H26 H 0.6116 0.8535 0.7293 0.060 Uiso 1 1 calc R
C27 C 0.7301(5) 0.80252(16) 0.7313(5) 0.0476(12) Uani 1 1 d U
H27 H 0.6712 0.7841 0.6788 0.057 Uiso 1 1 calc R
C28 C 0.9742(6) 1.0499(2) 0.7708(6) 0.0641(16) Uani 1 1 d U
C29 C 1.0928(5) 1.0641(2) 0.7252(6) 0.0697(16) Uani 1 1 d U
H29A H 1.1195 1.0925 0.7631 0.084 Uiso 1 1 calc R
H29B H 1.1606 1.0433 0.7588 0.084 Uiso 1 1 calc R
C30 C 1.0762(6) 1.0669(2) 0.5816(6) 0.0769(17) Uani 1 1 d U
H30A H 1.0446 1.0390 0.5432 0.092 Uiso 1 1 calc R
H30B H 1.1586 1.0719 0.5610 0.092 Uiso 1 1 calc R
C31 C 0.9858(7) 1.1029(2) 0.5180(6) 0.0777(18) Uani 1 1 d U
H31A H 0.9125 1.1028 0.5581 0.093 Uiso 1 1 calc R
H31B H 1.0282 1.1310 0.5379 0.093 Uiso 1 1 calc R
C32 C 0.9393(7) 1.0995(2) 0.3715(6) 0.085(2) Uani 1 1 d U
H32A H 0.8983 1.1269 0.3390 0.102 Uiso 1 1 calc R
H32B H 1.0122 1.0957 0.3319 0.102 Uiso 1 1 calc R
C33 C 0.8517(7) 1.0641(2) 1.3290(6) 0.089(2) Uani 1 1 d U
H33A H 0.7855 1.0656 1.3788 0.107 Uiso 1 1 calc R
H33B H 0.8968 1.0367 1.3516 0.107 Uiso 1 1 calc R
C34 C 0.7887(6) 1.0628(2) 1.1842(7) 0.0677(16) Uani 1 1 d U
N1 N 0.7517(4) 0.98443(13) 0.9165(4) 0.0470(11) Uani 1 1 d .
N2 N 0.7427(3) 0.91427(12) 0.8679(4) 0.0406(10) Uani 1 1 d .
N3 N 0.6528(4) 1.07823(13) 0.8156(5) 0.0538(12) Uani 1 1 d .
N4 N 0.4840(4) 1.11909(14) 0.7435(4) 0.0572(12) Uani 1 1 d .
N5 N 1.4040(6) 0.6841(2) 0.3731(6) 0.0915(18) Uani 1 1 d .
N6 N 1.3017(4) 0.71709(16) 0.5098(5) 0.0624(13) Uani 1 1 d .
N7 N 0.8909(4) 0.74567(12) 0.7505(4) 0.0473(11) Uani 1 1 d .
O1 O 0.9543(4) 1.06737(16) 0.8724(5) 0.0858(13) Uani 1 1 d U
O2 O 0.8995(4) 1.02397(15) 0.7024(5) 0.0890(13) Uani 1 1 d U
O3 O 0.6741(4) 1.05332(19) 1.1504(5) 0.1052(17) Uani 1 1 d U
O4 O 0.8582(4) 1.06810(14) 1.1050(4) 0.0740(12) Uani 1 1 d U
O5 O 0.6753(5) 0.9726(2) 0.5780(5) 0.1205(17) Uani 1 1 d U
O6 O 0.3865(6) 0.8536(2) 0.6168(7) 0.149(2) Uani 1 1 d U
O7 O 0.5684(6) 0.0341(4) 0.3756(7) 0.257(6) Uani 1 1 d .
Zn1 Zn 0.80267(5) 1.047248(18) 0.92692(6) 0.0466(2) Uani 1 1 d .

loop_
_atom_site_aniso_label
_atom_site_aniso_U_11
_atom_site_aniso_U_22
_atom_site_aniso_U_33
_atom_site_aniso_U_23
_atom_site_aniso_U_13
_atom_site_aniso_U_12
C1 0.046(3) 0.055(3) 0.064(4) 0.006(3) 0.027(3) 0.015(3)
C2 0.041(3) 0.053(3) 0.059(3) 0.009(3) 0.022(2) 0.000(2)
C3 0.037(3) 0.042(3) 0.050(3) 0.005(2) 0.016(2) 0.007(2)
C4 0.044(3) 0.056(3) 0.048(3) 0.005(3) 0.010(3) 0.013(3)
C5 0.157(7) 0.172(7) 0.059(5) 0.010(5) 0.016(5) 0.121(6)
C6 0.115(5) 0.160(6) 0.080(5) 0.000(5) 0.024(4) 0.092(5)
C7 0.067(4) 0.099(5) 0.109(5) -0.012(4) 0.037(4) -0.012(4)
C8 0.067(4) 0.123(6) 0.117(6) -0.002(5) 0.060(4) 0.000(4)
C9 0.060(4) 0.086(4) 0.075(4) -0.004(4) 0.021(3) 0.008(3)
C10 0.038(3) 0.059(3) 0.061(3) -0.004(3) 0.021(2) 0.002(3)
C11 0.044(3) 0.053(3) 0.066(4) 0.003(3) 0.013(3) 0.006(2)
C12 0.048(3) 0.047(3) 0.057(3) 0.005(2) 0.019(2) -0.001(2)
C13 0.039(3) 0.043(3) 0.051(3) -0.004(2) 0.010(2) -0.007(2)
C14 0.045(3) 0.039(3) 0.063(3) 0.000(2) 0.020(2) 0.000(2)
C15 0.048(3) 0.056(3) 0.068(4) 0.000(3) 0.022(3) -0.012(3)
C16 0.042(3) 0.039(3) 0.056(3) -0.006(2) 0.019(2) -0.006(2)
C17 0.059(3) 0.061(3) 0.057(3) -0.014(3) 0.027(3) -0.022(3)
C18 0.069(4) 0.066(3) 0.056(4) -0.025(3) 0.027(3) -0.030(3)
C19 0.048(3) 0.041(3) 0.055(3) -0.006(2) 0.011(3) -0.012(2)
C20 0.056(3) 0.064(3) 0.050(3) -0.006(3) 0.018(3) -0.023(3)
C21 0.056(3) 0.061(3) 0.049(3) -0.012(3) 0.007(3) -0.026(3)
C22 0.039(3) 0.038(3) 0.047(3) -0.003(2) 0.012(2) -0.004(2)
C23 0.036(3) 0.041(3) 0.054(3) 0.000(2) 0.009(2) -0.003(2)
C24 0.034(3) 0.037(3) 0.053(3) -0.002(2) 0.009(2) -0.003(2)
C25 0.038(3) 0.035(3) 0.044(3) 0.007(2) 0.017(2) 0.000(2)
C26 0.038(3) 0.052(3) 0.057(3) 0.001(3) 0.005(2) 0.003(2)
C27 0.042(3) 0.046(3) 0.053(3) -0.009(2) 0.005(2) -0.008(2)
C28 0.054(3) 0.080(4) 0.054(4) -0.009(3) 0.005(3) 0.009(3)
C29 0.060(4) 0.089(4) 0.064(4) -0.009(3) 0.022(3) -0.009(3)
C30 0.074(4) 0.096(4) 0.067(4) -0.007(3) 0.030(3) -0.007(3)
C31 0.100(5) 0.072(4) 0.061(4) 0.001(3) 0.019(3) -0.025(4)
C32 0.107(5) 0.089(5) 0.061(4) -0.008(4) 0.020(4) -0.029(4)
C33 0.100(5) 0.110(5) 0.059(5) -0.003(4) 0.019(4) -0.029(4)
C34 0.060(4) 0.085(4) 0.061(4) -0.005(3) 0.021(3) -0.010(3)
N1 0.041(2) 0.045(2) 0.059(3) 0.004(2) 0.020(2) 0.008(2)
N2 0.037(2) 0.038(2) 0.049(3) 0.0055(19) 0.0139(19) 0.0040(19)
N3 0.056(3) 0.051(3) 0.053(3) 0.003(2) 0.009(2) 0.017(2)
N4 0.062(3) 0.064(3) 0.047(3) 0.006(2) 0.014(2) 0.029(2)
N5 0.068(4) 0.119(5) 0.098(5) -0.007(4) 0.041(3) 0.013(4)
N6 0.043(3) 0.075(3) 0.076(4) -0.007(3) 0.025(2) -0.007(2)
N7 0.038(2) 0.039(2) 0.072(3) -0.010(2) 0.027(2) -0.0047(19)
O1 0.060(3) 0.128(4) 0.070(3) -0.020(3) 0.016(2) -0.005(2)
O2 0.083(3) 0.096(3) 0.092(4) -0.010(3) 0.028(3) -0.019(3)
O3 0.055(3) 0.176(5) 0.085(4) -0.008(3) 0.016(2) 0.005(3)
O4 0.066(3) 0.102(3) 0.056(3) -0.008(2) 0.018(2) -0.031(2)
O5 0.105(4) 0.160(4) 0.097(4) -0.004(3) 0.025(3) -0.015(3)
O6 0.109(4) 0.178(6) 0.151(6) 0.027(4) 0.011(4) -0.007(4)
O7 0.094(5) 0.563(18) 0.107(6) 0.086(8) 0.007(4) -0.042(7)
Zn1 0.0385(3) 0.0438(4) 0.0565(4) 0.0002(3) 0.0085(3) 0.0058(3)

loop_
_atom_type_symbol
_atom_type_description
_atom_type_scat_dispersion_real
_atom_type_scat_dispersion_imag
_atom_type_scat_source
C C 0.0033 0.0016 'International Tables Vol C Tables 4.2.6.8 and 6.1.1.4'
H H 0.0000 0.0000 'International Tables Vol C Tables 4.2.6.8 and 6.1.1.4'
N N 0.0061 0.0033 'International Tables Vol C Tables 4.2.6.8 and 6.1.1.4'
O O 0.0106 0.0060 'International Tables Vol C Tables 4.2.6.8 and 6.1.1.4'
Zn Zn 0.2839 1.4301 'International Tables Vol C Tables 4.2.6.8 and 6.1.1.4'

loop_
_geom_angle_atom_site_label_1
_geom_angle_atom_site_label_2
_geom_angle_atom_site_label_3
_geom_angle
_geom_angle_site_symmetry_1
_geom_angle_site_symmetry_3
C2 C1 N1 110.0(4) . .
C1 C2 N2 106.2(4) . .
N1 C3 N2 112.0(4) . .
N3 C4 N4 112.5(5) . .
N4 C5 C6 105.0(6) . .
N3 C6 C5 111.5(6) . .
C8 C7 N6 104.3(7) . .
C7 C8 N5 112.8(7) . .
N5 C9 N6 113.5(6) . .
C15 C10 C11 120.2(5) . .
C15 C10 N6 119.6(5) . .
C11 C10 N6 120.0(5) . .
C12 C11 C10 119.8(5) . .
C11 C12 C13 120.6(5) . .
C14 C13 C12 118.6(5) . .
C14 C13 N7 120.9(4) . .
C12 C13 N7 120.4(4) . .
C13 C14 C15 120.7(5) . .
C10 C15 C14 119.9(5) . .
C17 C16 C21 118.6(5) . .
C17 C16 N7 122.6(5) . .
C21 C16 N7 118.8(5) . .
C16 C17 C18 120.8(5) . .
C17 C18 C19 120.2(5) . .
C20 C19 C18 119.8(5) . .
C20 C19 N4 119.6(5) . 2_646
C18 C19 N4 120.6(5) . 2_646
C19 C20 C21 118.8(5) . .
C16 C21 C20 121.5(5) . .
C23 C22 C27 118.8(4) . .
C23 C22 N7 120.7(4) . .
C27 C22 N7 120.5(4) . .
C24 C23 C22 121.3(4) . .
C23 C24 C25 119.3(4) . .
C26 C25 C24 120.1(4) . .
C26 C25 N2 120.4(4) . .
C24 C25 N2 119.6(4) . .
C25 C26 C27 120.7(5) . .
C26 C27 C22 119.8(5) . .
O2 C28 O1 123.4(6) . .
O2 C28 C29 119.2(6) . .
O1 C28 C29 117.2(6) . .
C30 C29 C28 114.2(5) . .
C29 C30 C31 114.2(6) . .
C32 C31 C30 115.6(6) . .
C33 C32 C31 114.6(6) 1_554 .
C32 C33 C34 116.7(6) 1_556 .
O3 C34 O4 123.3(6) . .
O3 C34 C33 119.5(6) . .
O4 C34 C33 117.0(6) . .
C3 N1 C1 105.0(4) . .
C3 N1 Zn1 128.6(3) . .
C1 N1 Zn1 125.2(3) . .
C3 N2 C2 106.8(4) . .
C3 N2 C25 127.2(4) . .
C2 N2 C25 126.0(4) . .
C4 N3 C6 104.8(5) . .
C4 N3 Zn1 130.9(4) . .
C6 N3 Zn1 124.2(4) . .
C5 N4 C4 106.1(5) . .
C5 N4 C19 126.0(5) . 2_656
C4 N4 C19 127.8(5) . 2_656
C9 N5 C8 103.4(6) . .
C9 N6 C7 106.0(5) . .
C9 N6 C10 126.8(5) . .
C7 N6 C10 126.9(5) . .
C22 N7 C13 120.6(4) . .
C22 N7 C16 117.2(4) . .
C13 N7 C16 120.9(4) . .
C28 O1 Zn1 115.2(4) . .
C34 O4 Zn1 119.4(4) . .
O4 Zn1 O1 94.18(18) . .
O4 Zn1 N1 113.20(17) . .
O1 Zn1 N1 121.88(19) . .
O4 Zn1 N3 116.23(19) . .
O1 Zn1 N3 107.8(2) . .
N1 Zn1 N3 104.09(17) . .

loop_
_geom_bond_atom_site_label_1
_geom_bond_atom_site_label_2
_geom_bond_distance
_geom_bond_site_symmetry_2
C1 C2 1.331(7) .
C1 N1 1.390(6) .
C2 N2 1.385(6) .
C3 N1 1.309(6) .
C3 N2 1.336(6) .
C4 N3 1.298(6) .
C4 N4 1.342(6) .
C5 N4 1.346(8) .
C5 C6 1.362(9) .
C6 N3 1.319(8) .
C7 C8 1.358(9) .
C7 N6 1.377(7) .
C8 N5 1.344(9) .
C9 N5 1.309(7) .
C9 N6 1.345(7) .
C10 C15 1.364(7) .
C10 C11 1.373(7) .
C10 N6 1.425(7) .
C11 C12 1.377(7) .
C12 C13 1.392(6) .
C13 C14 1.365(7) .
C13 N7 1.424(6) .
C14 C15 1.391(7) .
C16 C17 1.358(7) .
C16 C21 1.375(7) .
C16 N7 1.419(6) .
C17 C18 1.367(7) .
C18 C19 1.381(7) .
C19 C20 1.364(7) .
C19 N4 1.423(6) 2_646
C20 C21 1.382(7) .
C22 C23 1.378(6) .
C22 C27 1.384(6) .
C22 N7 1.410(6) .
C23 C24 1.366(6) .
C24 C25 1.383(6) .
C25 C26 1.358(6) .
C25 N2 1.422(6) .
C26 C27 1.376(6) .
C28 O2 1.236(7) .
C28 O1 1.243(7) .
C28 C29 1.519(8) .
C29 C30 1.467(8) .
C30 C31 1.519(8) .
C31 C32 1.500(8) .
C32 C33 1.436(8) 1_554
C33 C32 1.436(8) 1_556
C33 C34 1.511(8) .
C34 O3 1.241(7) .
C34 O4 1.240(7) .
N1 Zn1 1.987(4) .
N3 Zn1 2.005(4) .
N4 C19 1.423(6) 2_656
O1 Zn1 1.942(4) .
O4 Zn1 1.926(4) .
